data_1561097
loop_
_publ_author_name
'Ouadoudi, Omar'
'Kaehler, Tanja'
'Bolte, Michael'
'Lerner, Hans-Wolfram'
'Wagner, Matthias'

_publ_section_title
;
 One tool to bring them all: Au-catalyzed synthesis of B,O- and B,N-doped
 PAHs from boronic and borinic acids
;
_journal_issue 16
_journal_name_full 'Chemical Science'
_journal_page_first 5898
_journal_page_last 5909
_journal_paper_doi 10.1039/D1SC00543J
_journal_volume 12
_journal_year 2021
_chemical_formula_moiety 'C22 H19 Br'
_chemical_formula_sum 'C22 H19 Br'
_chemical_formula_weight 363.28
_space_group_crystal_system monoclinic
_space_group_IT_number 14
_space_group_name_Hall '-P 2ybc'
_space_group_name_H-M_alt 'P 1 21/c 1'
_atom_sites_solution_hydrogens geom
_atom_sites_solution_primary direct
_audit_creation_method SHELXL-2018/3
_audit_update_record
;
2021-01-26 deposited with the CCDC.	2021-03-17 downloaded from the CCDC.
;
_cell_angle_alpha 90
_cell_angle_beta 113.082(6)
_cell_angle_gamma 90
_cell_formula_units_Z 8
_cell_length_a 26.944(2)
_cell_length_b 6.2564(4)
_cell_length_c 22.5176(17)
_cell_measurement_reflns_used 14080
_cell_measurement_temperature 173(2)
_cell_measurement_theta_max 25.82
_cell_measurement_theta_min 1.97
_cell_volume 3492.0(5)
_computing_cell_refinement 'X-Area (Stoe & Cie, 2001)'
_computing_data_collection 'X-Area (Stoe & Cie, 2001)'
_computing_data_reduction 'X-Area (Stoe & Cie, 2001)'
_computing_molecular_graphics 'XP in SHELXTL-Plus (Sheldrick, 2008)'
_computing_publication_material SHELXL
_computing_structure_refinement 'SHELXL (Sheldrick, 2008)'
_computing_structure_solution 'SHELXS (Sheldrick, 2008)'
_diffrn_ambient_temperature 173(2)
_diffrn_measured_fraction_theta_full 0.986
_diffrn_measured_fraction_theta_max 0.986
_diffrn_measurement_device_type 'STOE IPDS II two-circle-diffractometer'
_diffrn_measurement_method \w
_diffrn_radiation_type MoK\a
_diffrn_radiation_wavelength 0.71073
_diffrn_reflns_av_unetI/netI 0.0913
_diffrn_reflns_Laue_measured_fraction_full 0.986
_diffrn_reflns_Laue_measured_fraction_max 0.986
_diffrn_reflns_limit_h_max 31
_diffrn_reflns_limit_h_min -32
_diffrn_reflns_limit_k_max 7
_diffrn_reflns_limit_k_min -7
_diffrn_reflns_limit_l_max 26
_diffrn_reflns_limit_l_min -26
_diffrn_reflns_number 22631
_diffrn_reflns_point_group_measured_fraction_full 0.986
_diffrn_reflns_point_group_measured_fraction_max 0.986
_diffrn_reflns_theta_full 25.000
_diffrn_reflns_theta_max 25.026
_diffrn_reflns_theta_min 1.809
_diffrn_source 'Genix 3D I\mS microfocus X-ray source'
_exptl_absorpt_coefficient_mu 2.352
_exptl_absorpt_correction_T_max 1.000
_exptl_absorpt_correction_T_min 0.537
_exptl_absorpt_correction_type multi-scan
_exptl_absorpt_process_details 'X-Area (Stoe & Cie, 2001)'
_exptl_crystal_colour colourless
_exptl_crystal_density_diffrn 1.382
_exptl_crystal_description needle
_exptl_crystal_F_000 1488
_exptl_crystal_size_max 0.120
_exptl_crystal_size_mid 0.030
_exptl_crystal_size_min 0.020
_refine_diff_density_max 1.261
_refine_diff_density_min -0.945
_refine_diff_density_rms 0.134
_refine_ls_extinction_method none
_refine_ls_goodness_of_fit_ref 0.984
_refine_ls_hydrogen_treatment constr
_refine_ls_matrix_type full
_refine_ls_number_parameters 416
_refine_ls_number_reflns 22631
_refine_ls_number_restraints 0
_refine_ls_restrained_S_all 0.984
_refine_ls_R_factor_all 0.1299
_refine_ls_R_factor_gt 0.0627
_refine_ls_shift/su_max 0.000
_refine_ls_shift/su_mean 0.000
_refine_ls_structure_factor_coef Fsqd
_refine_ls_weighting_details 'w=1/[\s^2^(Fo^2^)+(0.1119P)^2^] where P=(Fo^2^+2Fc^2^)/3'
_refine_ls_weighting_scheme calc
_refine_ls_wR_factor_gt 0.1509
_refine_ls_wR_factor_ref 0.1923
_reflns_Friedel_coverage 0.000
_reflns_number_gt 13102
_reflns_number_total 22631
_reflns_threshold_expression 'I > 2\s(I)'
_cod_data_source_file d1sc00543j2.cif
_cod_data_source_block wa2913
_cod_depositor_comments 'Adding full bibliography for 1561085--1561097.cif.'
_cod_original_sg_symbol_H-M 'P 21/c'
_cod_database_code 1561097
_shelx_shelxl_version_number 2018/3
_shelx_space_group_comment
; 
The symmetry employed for this shelxl refinement is uniquely defined 
by the following loop, which should always be used as a source of 
symmetry information in preference to the above space-group names. 
They are only intended as comments. 
;
_shelx_estimated_absorpt_t_min 0.766
_shelx_estimated_absorpt_t_max 0.954

loop_
_space_group_symop_operation_xyz
'x, y, z'
'x, -y+1/2, z+1/2'
'-x, -y, -z'
'-x, y-1/2, -z-1/2'

loop_
_atom_site_label
_atom_site_type_symbol
_atom_site_fract_x
_atom_site_fract_y
_atom_site_fract_z
_atom_site_U_iso_or_equiv
_atom_site_adp_type
_atom_site_occupancy
_atom_site_site_symmetry_order
_atom_site_calc_flag
_atom_site_refinement_flags_posn
_atom_site_refinement_flags_adp
_atom_site_refinement_flags_occupancy
_atom_site_disorder_assembly
_atom_site_disorder_group
Br1 Br 0.07580(5) 0.96030(15) 0.18530(5) 0.0583(3) Uani 1 1 d . . . . .
C1 C 0.0518(4) 0.5270(12) 0.2345(4) 0.039(2) Uani 1 1 d . . . . .
C2 C 0.0824(4) 0.5075(12) 0.2892(4) 0.039(2) Uani 1 1 d . . . . .
C11 C 0.0181(4) 0.5633(12) 0.1673(4) 0.037(2) Uani 1 1 d . . . . .
C12 C 0.0246(4) 0.7556(12) 0.1372(4) 0.036(2) Uani 1 1 d . . . . .
C13 C -0.0046(4) 0.7914(12) 0.0732(4) 0.040(2) Uani 1 1 d . . . . .
H13 H -0.000636 0.922998 0.054461 0.048 Uiso 1 1 calc R U . . .
C14 C -0.0412(4) 0.6344(12) 0.0339(4) 0.036(2) Uani 1 1 d . . . . .
C15 C -0.0701(4) 0.6621(13) -0.0330(4) 0.043(2) Uani 1 1 d . . . . .
H15 H -0.066350 0.791578 -0.052968 0.051 Uiso 1 1 calc R U . . .
C16 C -0.1034(4) 0.5049(14) -0.0697(4) 0.049(3) Uani 1 1 d . . . . .
H16 H -0.122174 0.524839 -0.114844 0.058 Uiso 1 1 calc R U . . .
C17 C -0.1099(4) 0.3132(14) -0.0404(4) 0.050(3) Uani 1 1 d . . . . .
H17 H -0.133333 0.205026 -0.065943 0.061 Uiso 1 1 calc R U . . .
C18 C -0.0827(4) 0.2828(13) 0.0244(4) 0.040(2) Uani 1 1 d . . . . .
H18 H -0.087327 0.152785 0.043396 0.048 Uiso 1 1 calc R U . . .
C19 C -0.0476(4) 0.4415(12) 0.0638(4) 0.035(2) Uani 1 1 d . . . . .
C20 C -0.0173(4) 0.4124(11) 0.1301(4) 0.034(2) Uani 1 1 d . . . . .
H20 H -0.021554 0.283400 0.149926 0.041 Uiso 1 1 calc R U . . .
C21 C 0.1218(4) 0.4884(12) 0.3535(3) 0.032(2) Uani 1 1 d . . . . .
C22 C 0.1277(4) 0.3003(12) 0.3887(4) 0.037(2) Uani 1 1 d . . . . .
H22 H 0.104204 0.182936 0.370689 0.044 Uiso 1 1 calc R U . . .
C23 C 0.1684(4) 0.2849(12) 0.4508(4) 0.037(2) Uani 1 1 d . . . . .
H23 H 0.172087 0.154952 0.473985 0.044 Uiso 1 1 calc R U . . .
C24 C 0.2034(4) 0.4516(11) 0.4797(4) 0.035(2) Uani 1 1 d . . . . .
C25 C 0.1964(4) 0.6393(12) 0.4438(4) 0.040(2) Uani 1 1 d . . . . .
H25 H 0.219712 0.757130 0.461982 0.048 Uiso 1 1 calc R U . . .
C26 C 0.1562(4) 0.6586(12) 0.3818(4) 0.040(2) Uani 1 1 d . . . . .
H26 H 0.152187 0.789121 0.358819 0.047 Uiso 1 1 calc R U . . .
C27 C 0.2489(4) 0.4234(13) 0.5463(4) 0.040(2) Uani 1 1 d . . . . .
C28 C 0.2278(5) 0.3142(16) 0.5925(4) 0.068(3) Uani 1 1 d . . . . .
H28A H 0.199595 0.402560 0.597245 0.102 Uiso 1 1 calc R U . . .
H28B H 0.212900 0.173979 0.575150 0.102 Uiso 1 1 calc R U . . .
H28C H 0.257525 0.295859 0.634702 0.102 Uiso 1 1 calc R U . . .
C29 C 0.2928(4) 0.2836(16) 0.5394(4) 0.058(3) Uani 1 1 d . . . . .
H29A H 0.306621 0.352268 0.509847 0.088 Uiso 1 1 calc R U . . .
H29B H 0.322328 0.265394 0.581787 0.088 Uiso 1 1 calc R U . . .
H29C H 0.277704 0.143514 0.522235 0.088 Uiso 1 1 calc R U . . .
C30 C 0.2740(5) 0.6385(14) 0.5761(4) 0.075(4) Uani 1 1 d . . . . .
H30A H 0.287763 0.711410 0.547170 0.112 Uiso 1 1 calc R U . . .
H30B H 0.246498 0.727798 0.582283 0.112 Uiso 1 1 calc R U . . .
H30C H 0.303693 0.613427 0.617908 0.112 Uiso 1 1 calc R U . . .
Br1A Br 0.43347(5) 0.89934(14) 0.11784(5) 0.0551(3) Uani 1 1 d . . . . .
C1A C 0.4546(4) 0.4450(12) 0.1777(4) 0.041(2) Uani 1 1 d . . . . .
C2A C 0.4242(4) 0.4070(12) 0.2026(4) 0.042(2) Uani 1 1 d . . . . .
C11A C 0.4889(4) 0.4969(12) 0.1442(4) 0.036(2) Uani 1 1 d . . . . .
C12A C 0.4834(4) 0.6968(12) 0.1126(4) 0.040(2) Uani 1 1 d . . . . .
C13A C 0.5132(4) 0.7435(13) 0.0765(4) 0.042(2) Uani 1 1 d . . . . .
H13A H 0.508805 0.878284 0.055619 0.050 Uiso 1 1 calc R U . . .
C14A C 0.5498(4) 0.5963(12) 0.0700(4) 0.035(2) Uani 1 1 d . . . . .
C15A C 0.5796(4) 0.6353(13) 0.0317(4) 0.042(2) Uani 1 1 d . . . . .
H15A H 0.575588 0.768651 0.010165 0.051 Uiso 1 1 calc R U . . .
C16A C 0.6141(4) 0.4854(14) 0.0247(4) 0.046(2) Uani 1 1 d . . . . .
H16A H 0.633568 0.514960 -0.001580 0.055 Uiso 1 1 calc R U . . .
C17A C 0.6206(4) 0.2892(14) 0.0565(4) 0.047(2) Uani 1 1 d . . . . .
H17A H 0.644643 0.186115 0.051786 0.057 Uiso 1 1 calc R U . . .
C18A C 0.5928(4) 0.2430(13) 0.0945(4) 0.042(2) Uani 1 1 d . . . . .
H18A H 0.597846 0.109051 0.115915 0.051 Uiso 1 1 calc R U . . .
C19A C 0.5563(4) 0.3950(12) 0.1018(4) 0.038(2) Uani 1 1 d . . . . .
C20A C 0.5253(4) 0.3510(13) 0.1390(4) 0.041(2) Uani 1 1 d . . . . .
H20A H 0.529688 0.217769 0.160724 0.049 Uiso 1 1 calc R U . . .
C21A C 0.3830(4) 0.3676(12) 0.2270(4) 0.035(2) Uani 1 1 d . . . . .
C22A C 0.3758(4) 0.1631(13) 0.2482(4) 0.041(2) Uani 1 1 d . . . . .
H22A H 0.399121 0.049681 0.247832 0.049 Uiso 1 1 calc R U . . .
C23A C 0.3350(4) 0.1261(12) 0.2695(4) 0.038(2) Uani 1 1 d . . . . .
H23A H 0.331052 -0.013413 0.283748 0.046 Uiso 1 1 calc R U . . .
C24A C 0.2996(4) 0.2848(11) 0.2710(3) 0.0308(19) Uani 1 1 d . . . . .
C25A C 0.3075(4) 0.4893(12) 0.2512(4) 0.042(2) Uani 1 1 d . . . . .
H25A H 0.284483 0.602938 0.252200 0.050 Uiso 1 1 calc R U . . .
C26A C 0.3490(4) 0.5284(12) 0.2302(4) 0.044(3) Uani 1 1 d . . . . .
H26A H 0.353903 0.669276 0.217694 0.053 Uiso 1 1 calc R U . . .
C27A C 0.2535(4) 0.2486(12) 0.2934(4) 0.035(2) Uani 1 1 d . . . . .
C28A C 0.2684(5) 0.3607(14) 0.3593(4) 0.053(3) Uani 1 1 d . . . . .
H28D H 0.239331 0.339447 0.374615 0.079 Uiso 1 1 calc R U . . .
H28E H 0.301947 0.299806 0.390615 0.079 Uiso 1 1 calc R U . . .
H28F H 0.273298 0.513984 0.354477 0.079 Uiso 1 1 calc R U . . .
C29A C 0.2440(5) 0.0110(12) 0.3017(5) 0.061(3) Uani 1 1 d . . . . .
H29D H 0.214250 -0.004636 0.316060 0.092 Uiso 1 1 calc R U . . .
H29E H 0.234823 -0.062706 0.260305 0.092 Uiso 1 1 calc R U . . .
H29F H 0.276837 -0.051800 0.333894 0.092 Uiso 1 1 calc R U . . .
C30A C 0.2002(4) 0.3429(14) 0.2455(4) 0.052(2) Uani 1 1 d . . . . .
H30D H 0.171613 0.317154 0.261208 0.078 Uiso 1 1 calc R U . . .
H30E H 0.204479 0.497050 0.241358 0.078 Uiso 1 1 calc R U . . .
H30F H 0.190644 0.274602 0.203260 0.078 Uiso 1 1 calc R U . . .

loop_
_atom_site_aniso_label
_atom_site_aniso_U_11
_atom_site_aniso_U_22
_atom_site_aniso_U_33
_atom_site_aniso_U_23
_atom_site_aniso_U_13
_atom_site_aniso_U_12
Br1 0.0583(8) 0.0474(5) 0.0514(6) 0.0023(4) 0.0023(6) -0.0079(5)
C1 0.038(6) 0.041(5) 0.038(5) -0.001(4) 0.014(5) 0.005(4)
C2 0.035(6) 0.042(5) 0.037(5) 0.000(4) 0.012(5) 0.005(4)
C11 0.034(6) 0.048(5) 0.026(5) 0.006(4) 0.008(4) 0.009(4)
C12 0.031(6) 0.041(4) 0.035(5) 0.006(4) 0.011(4) 0.008(4)
C13 0.046(7) 0.039(4) 0.037(5) 0.009(4) 0.018(5) 0.007(4)
C14 0.036(6) 0.039(4) 0.029(5) 0.003(4) 0.010(4) 0.005(4)
C15 0.040(7) 0.054(5) 0.030(5) 0.011(4) 0.008(5) 0.009(5)
C16 0.045(7) 0.069(6) 0.026(5) 0.004(4) 0.008(5) 0.011(5)
C17 0.049(8) 0.061(6) 0.041(6) -0.005(4) 0.017(5) -0.006(5)
C18 0.033(6) 0.050(5) 0.035(5) 0.001(4) 0.011(5) 0.002(4)
C19 0.033(6) 0.045(5) 0.028(5) 0.008(4) 0.011(4) 0.001(4)
C20 0.034(6) 0.042(5) 0.026(5) 0.006(3) 0.011(4) 0.002(4)
C21 0.029(6) 0.044(4) 0.020(4) 0.005(3) 0.007(4) 0.003(4)
C22 0.039(6) 0.041(5) 0.031(5) -0.002(4) 0.012(4) -0.009(4)
C23 0.038(6) 0.037(4) 0.037(5) 0.008(4) 0.017(5) 0.003(4)
C24 0.034(6) 0.039(4) 0.027(4) 0.002(4) 0.006(4) 0.001(4)
C25 0.043(7) 0.039(4) 0.037(5) -0.003(4) 0.015(5) -0.005(4)
C26 0.044(7) 0.040(5) 0.034(5) 0.006(4) 0.014(5) -0.002(4)
C27 0.033(6) 0.052(5) 0.032(5) 0.000(4) 0.010(4) 0.009(4)
C28 0.065(10) 0.107(8) 0.032(6) 0.017(5) 0.018(6) 0.002(7)
C29 0.037(7) 0.082(7) 0.048(6) 0.003(5) 0.008(5) 0.009(6)
C30 0.075(10) 0.061(6) 0.053(6) -0.010(5) -0.013(6) 0.000(6)
Br1A 0.0567(8) 0.0451(5) 0.0711(7) -0.0011(4) 0.0332(7) 0.0039(5)
C1A 0.048(7) 0.045(5) 0.033(5) -0.007(4) 0.017(5) -0.013(5)
C2A 0.045(7) 0.041(5) 0.041(5) -0.002(4) 0.016(5) -0.002(4)
C11A 0.037(6) 0.041(4) 0.032(5) -0.006(4) 0.015(4) -0.007(4)
C12A 0.039(6) 0.043(5) 0.034(5) -0.007(4) 0.011(5) -0.006(4)
C13A 0.044(7) 0.042(5) 0.040(5) -0.004(4) 0.017(5) -0.007(5)
C14A 0.028(6) 0.038(4) 0.037(5) -0.005(4) 0.010(4) -0.008(4)
C15A 0.036(7) 0.049(5) 0.042(5) 0.001(4) 0.015(5) -0.012(4)
C16A 0.035(7) 0.060(6) 0.045(6) -0.008(4) 0.020(5) -0.014(5)
C17A 0.036(7) 0.055(6) 0.054(6) -0.009(4) 0.021(5) -0.001(5)
C18A 0.033(6) 0.046(5) 0.045(6) 0.001(4) 0.011(5) 0.003(5)
C19A 0.040(6) 0.042(4) 0.030(5) -0.002(4) 0.011(5) -0.006(4)
C20A 0.040(6) 0.042(5) 0.033(5) 0.002(4) 0.007(5) -0.002(4)
C21A 0.035(6) 0.042(5) 0.032(5) -0.003(4) 0.016(5) -0.006(4)
C22A 0.037(7) 0.048(5) 0.042(5) 0.007(4) 0.022(5) 0.006(4)
C23A 0.040(6) 0.041(4) 0.035(5) 0.010(4) 0.018(5) 0.007(4)
C24A 0.029(6) 0.040(4) 0.025(4) -0.002(3) 0.012(4) -0.001(4)
C25A 0.050(7) 0.031(4) 0.052(6) -0.003(4) 0.028(5) 0.005(4)
C26A 0.056(8) 0.034(4) 0.046(6) 0.000(4) 0.024(5) 0.000(5)
C27A 0.032(6) 0.044(4) 0.030(5) -0.005(3) 0.013(4) 0.002(4)
C28A 0.052(8) 0.069(6) 0.042(6) -0.007(5) 0.024(6) 0.002(5)
C29A 0.065(9) 0.043(5) 0.094(8) 0.003(5) 0.051(7) -0.002(5)
C30A 0.040(7) 0.067(6) 0.044(6) 0.006(4) 0.011(5) 0.008(5)

loop_
_atom_type_symbol
_atom_type_description
_atom_type_scat_dispersion_real
_atom_type_scat_dispersion_imag
_atom_type_scat_source
C C 0.0033 0.0016 'International Tables Vol C Tables 4.2.6.8 and 6.1.1.4'
H H 0.0000 0.0000 'International Tables Vol C Tables 4.2.6.8 and 6.1.1.4'
Br Br -0.2901 2.4595 'International Tables Vol C Tables 4.2.6.8 and 6.1.1.4'

loop_
_geom_angle_atom_site_label_1
_geom_angle_atom_site_label_2
_geom_angle_atom_site_label_3
_geom_angle
_geom_angle_site_symmetry_1
_geom_angle_site_symmetry_3
_geom_angle_publ_flag
C2 C1 C11 174.8(10) . . ?
C1 C2 C21 176.3(10) . . ?
C20 C11 C12 118.5(7) . . ?
C20 C11 C1 122.1(7) . . ?
C12 C11 C1 119.2(8) . . ?
C13 C12 C11 121.0(8) . . ?
C13 C12 Br1 119.1(6) . . ?
C11 C12 Br1 119.9(6) . . ?
C12 C13 C14 121.0(7) . . ?
C12 C13 H13 119.5 . . ?
C14 C13 H13 119.5 . . ?
C15 C14 C19 119.4(8) . . ?
C15 C14 C13 122.4(7) . . ?
C19 C14 C13 118.2(7) . . ?
C16 C15 C14 120.9(8) . . ?
C16 C15 H15 119.6 . . ?
C14 C15 H15 119.6 . . ?
C15 C16 C17 120.1(8) . . ?
C15 C16 H16 120.0 . . ?
C17 C16 H16 120.0 . . ?
C18 C17 C16 120.3(9) . . ?
C18 C17 H17 119.9 . . ?
C16 C17 H17 119.9 . . ?
C17 C18 C19 121.2(7) . . ?
C17 C18 H18 119.4 . . ?
C19 C18 H18 119.4 . . ?
C20 C19 C18 122.8(7) . . ?
C20 C19 C14 119.0(7) . . ?
C18 C19 C14 118.1(7) . . ?
C11 C20 C19 122.3(7) . . ?
C11 C20 H20 118.8 . . ?
C19 C20 H20 118.8 . . ?
C26 C21 C22 118.7(8) . . ?
C26 C21 C2 119.9(7) . . ?
C22 C21 C2 121.5(8) . . ?
C21 C22 C23 119.7(8) . . ?
C21 C22 H22 120.1 . . ?
C23 C22 H22 120.1 . . ?
C24 C23 C22 122.6(7) . . ?
C24 C23 H23 118.7 . . ?
C22 C23 H23 118.7 . . ?
C23 C24 C25 116.7(8) . . ?
C23 C24 C27 120.7(7) . . ?
C25 C24 C27 122.6(8) . . ?
C24 C25 C26 121.8(8) . . ?
C24 C25 H25 119.1 . . ?
C26 C25 H25 119.1 . . ?
C21 C26 C25 120.5(7) . . ?
C21 C26 H26 119.7 . . ?
C25 C26 H26 119.7 . . ?
C28 C27 C29 108.8(8) . . ?
C28 C27 C24 110.5(8) . . ?
C29 C27 C24 108.7(7) . . ?
C28 C27 C30 108.1(7) . . ?
C29 C27 C30 108.6(9) . . ?
C24 C27 C30 111.9(7) . . ?
C27 C28 H28A 109.5 . . ?
C27 C28 H28B 109.5 . . ?
H28A C28 H28B 109.5 . . ?
C27 C28 H28C 109.5 . . ?
H28A C28 H28C 109.5 . . ?
H28B C28 H28C 109.5 . . ?
C27 C29 H29A 109.5 . . ?
C27 C29 H29B 109.5 . . ?
H29A C29 H29B 109.5 . . ?
C27 C29 H29C 109.5 . . ?
H29A C29 H29C 109.5 . . ?
H29B C29 H29C 109.5 . . ?
C27 C30 H30A 109.5 . . ?
C27 C30 H30B 109.5 . . ?
H30A C30 H30B 109.5 . . ?
C27 C30 H30C 109.5 . . ?
H30A C30 H30C 109.5 . . ?
H30B C30 H30C 109.5 . . ?
C2A C1A C11A 176.6(11) . . ?
C1A C2A C21A 174.2(11) . . ?
C20A C11A C12A 118.7(8) . . ?
C20A C11A C1A 121.3(7) . . ?
C12A C11A C1A 119.9(8) . . ?
C13A C12A C11A 120.8(8) . . ?
C13A C12A Br1A 119.3(6) . . ?
C11A C12A Br1A 119.9(7) . . ?
C12A C13A C14A 121.4(8) . . ?
C12A C13A H13A 119.3 . . ?
C14A C13A H13A 119.3 . . ?
C13A C14A C15A 122.9(7) . . ?
C13A C14A C19A 118.7(8) . . ?
C15A C14A C19A 118.3(8) . . ?
C16A C15A C14A 121.7(8) . . ?
C16A C15A H15A 119.1 . . ?
C14A C15A H15A 119.1 . . ?
C15A C16A C17A 119.6(9) . . ?
C15A C16A H16A 120.2 . . ?
C17A C16A H16A 120.2 . . ?
C18A C17A C16A 121.1(9) . . ?
C18A C17A H17A 119.4 . . ?
C16A C17A H17A 119.4 . . ?
C17A C18A C19A 120.2(8) . . ?
C17A C18A H18A 119.9 . . ?
C19A C18A H18A 119.9 . . ?
C18A C19A C20A 122.1(7) . . ?
C18A C19A C14A 119.0(8) . . ?
C20A C19A C14A 118.9(8) . . ?
C11A C20A C19A 121.6(7) . . ?
C11A C20A H20A 119.2 . . ?
C19A C20A H20A 119.2 . . ?
C26A C21A C22A 117.5(8) . . ?
C26A C21A C2A 121.4(7) . . ?
C22A C21A C2A 121.0(8) . . ?
C23A C22A C21A 120.4(8) . . ?
C23A C22A H22A 119.8 . . ?
C21A C22A H22A 119.8 . . ?
C22A C23A C24A 122.5(7) . . ?
C22A C23A H23A 118.7 . . ?
C24A C23A H23A 118.7 . . ?
C23A C24A C25A 117.0(8) . . ?
C23A C24A C27A 123.9(7) . . ?
C25A C24A C27A 119.1(7) . . ?
C26A C25A C24A 120.8(8) . . ?
C26A C25A H25A 119.6 . . ?
C24A C25A H25A 119.6 . . ?
C21A C26A C25A 121.7(7) . . ?
C21A C26A H26A 119.1 . . ?
C25A C26A H26A 119.1 . . ?
C24A C27A C29A 112.3(7) . . ?
C24A C27A C30A 111.5(7) . . ?
C29A C27A C30A 107.7(8) . . ?
C24A C27A C28A 108.1(7) . . ?
C29A C27A C28A 108.5(7) . . ?
C30A C27A C28A 108.7(7) . . ?
C27A C28A H28D 109.5 . . ?
C27A C28A H28E 109.5 . . ?
H28D C28A H28E 109.5 . . ?
C27A C28A H28F 109.5 . . ?
H28D C28A H28F 109.5 . . ?
H28E C28A H28F 109.5 . . ?
C27A C29A H29D 109.5 . . ?
C27A C29A H29E 109.5 . . ?
H29D C29A H29E 109.5 . . ?
C27A C29A H29F 109.5 . . ?
H29D C29A H29F 109.5 . . ?
H29E C29A H29F 109.5 . . ?
C27A C30A H30D 109.5 . . ?
C27A C30A H30E 109.5 . . ?
H30D C30A H30E 109.5 . . ?
C27A C30A H30F 109.5 . . ?
H30D C30A H30F 109.5 . . ?
H30E C30A H30F 109.5 . . ?

loop_
_geom_bond_atom_site_label_1
_geom_bond_atom_site_label_2
_geom_bond_distance
_geom_bond_site_symmetry_2
_geom_bond_publ_flag
Br1 C12 1.883(9) . ?
C1 C2 1.190(11) . ?
C1 C11 1.445(11) . ?
C2 C21 1.426(11) . ?
C11 C20 1.370(11) . ?
C11 C12 1.425(10) . ?
C12 C13 1.363(10) . ?
C13 C14 1.426(11) . ?
C13 H13 0.9500 . ?
C14 C15 1.409(11) . ?
C14 C19 1.426(10) . ?
C15 C16 1.369(13) . ?
C15 H15 0.9500 . ?
C16 C17 1.412(12) . ?
C16 H16 0.9500 . ?
C17 C18 1.366(11) . ?
C17 H17 0.9500 . ?
C18 C19 1.418(11) . ?
C18 H18 0.9500 . ?
C19 C20 1.405(10) . ?
C20 H20 0.9500 . ?
C21 C26 1.391(11) . ?
C21 C22 1.393(10) . ?
C22 C23 1.401(11) . ?
C22 H22 0.9500 . ?
C23 C24 1.386(11) . ?
C23 H23 0.9500 . ?
C24 C25 1.396(10) . ?
C24 C27 1.530(12) . ?
C25 C26 1.397(12) . ?
C25 H25 0.9500 . ?
C26 H26 0.9500 . ?
C27 C28 1.528(11) . ?
C27 C29 1.528(12) . ?
C27 C30 1.537(12) . ?
C28 H28A 0.9800 . ?
C28 H28B 0.9800 . ?
C28 H28C 0.9800 . ?
C29 H29A 0.9800 . ?
C29 H29B 0.9800 . ?
C29 H29C 0.9800 . ?
C30 H30A 0.9800 . ?
C30 H30B 0.9800 . ?
C30 H30C 0.9800 . ?
Br1A C12A 1.886(9) . ?
C1A C2A 1.184(12) . ?
C1A C11A 1.442(12) . ?
C2A C21A 1.439(12) . ?
C11A C20A 1.376(12) . ?
C11A C12A 1.418(11) . ?
C12A C13A 1.380(11) . ?
C13A C14A 1.398(12) . ?
C13A H13A 0.9500 . ?
C14A C15A 1.408(11) . ?
C14A C19A 1.426(10) . ?
C15A C16A 1.373(12) . ?
C15A H15A 0.9500 . ?
C16A C17A 1.397(12) . ?
C16A H16A 0.9500 . ?
C17A C18A 1.369(11) . ?
C17A H17A 0.9500 . ?
C18A C19A 1.423(12) . ?
C18A H18A 0.9500 . ?
C19A C20A 1.423(11) . ?
C20A H20A 0.9500 . ?
C21A C26A 1.383(12) . ?
C21A C22A 1.405(10) . ?
C22A C23A 1.381(11) . ?
C22A H22A 0.9500 . ?
C23A C24A 1.387(11) . ?
C23A H23A 0.9500 . ?
C24A C25A 1.398(10) . ?
C24A C27A 1.530(11) . ?
C25A C26A 1.395(12) . ?
C25A H25A 0.9500 . ?
C26A H26A 0.9500 . ?
C27A C29A 1.532(11) . ?
C27A C30A 1.535(12) . ?
C27A C28A 1.545(10) . ?
C28A H28D 0.9800 . ?
C28A H28E 0.9800 . ?
C28A H28F 0.9800 . ?
C29A H29D 0.9800 . ?
C29A H29E 0.9800 . ?
C29A H29F 0.9800 . ?
C30A H30D 0.9800 . ?
C30A H30E 0.9800 . ?
C30A H30F 0.9800 . ?

loop_
_geom_torsion_atom_site_label_1
_geom_torsion_atom_site_label_2
_geom_torsion_atom_site_label_3
_geom_torsion_atom_site_label_4
_geom_torsion
_geom_torsion_site_symmetry_1
_geom_torsion_site_symmetry_2
_geom_torsion_site_symmetry_3
_geom_torsion_site_symmetry_4
_geom_torsion_publ_flag
C20 C11 C12 C13 1.5(13) . . . . ?
C1 C11 C12 C13 177.0(8) . . . . ?
C20 C11 C12 Br1 -176.5(6) . . . . ?
C1 C11 C12 Br1 -0.9(11) . . . . ?
C11 C12 C13 C14 -2.3(13) . . . . ?
Br1 C12 C13 C14 175.7(7) . . . . ?
C12 C13 C14 C15 -176.9(9) . . . . ?
C12 C13 C14 C19 2.1(13) . . . . ?
C19 C14 C15 C16 -1.2(14) . . . . ?
C13 C14 C15 C16 177.8(9) . . . . ?
C14 C15 C16 C17 1.0(15) . . . . ?
C15 C16 C17 C18 -0.6(15) . . . . ?
C16 C17 C18 C19 0.3(15) . . . . ?
C17 C18 C19 C20 -177.4(9) . . . . ?
C17 C18 C19 C14 -0.4(14) . . . . ?
C15 C14 C19 C20 178.0(8) . . . . ?
C13 C14 C19 C20 -1.0(13) . . . . ?
C15 C14 C19 C18 0.8(13) . . . . ?
C13 C14 C19 C18 -178.1(8) . . . . ?
C12 C11 C20 C19 -0.5(13) . . . . ?
C1 C11 C20 C19 -175.9(9) . . . . ?
C18 C19 C20 C11 177.3(9) . . . . ?
C14 C19 C20 C11 0.3(13) . . . . ?
C26 C21 C22 C23 -1.3(13) . . . . ?
C2 C21 C22 C23 177.4(8) . . . . ?
C21 C22 C23 C24 0.7(14) . . . . ?
C22 C23 C24 C25 0.0(13) . . . . ?
C22 C23 C24 C27 -177.1(8) . . . . ?
C23 C24 C25 C26 0.0(13) . . . . ?
C27 C24 C25 C26 177.1(9) . . . . ?
C22 C21 C26 C25 1.4(13) . . . . ?
C2 C21 C26 C25 -177.4(9) . . . . ?
C24 C25 C26 C21 -0.7(14) . . . . ?
C23 C24 C27 C28 -45.7(11) . . . . ?
C25 C24 C27 C28 137.3(9) . . . . ?
C23 C24 C27 C29 73.6(11) . . . . ?
C25 C24 C27 C29 -103.3(10) . . . . ?
C23 C24 C27 C30 -166.4(8) . . . . ?
C25 C24 C27 C30 16.7(12) . . . . ?
C20A C11A C12A C13A 1.0(13) . . . . ?
C1A C11A C12A C13A -175.4(8) . . . . ?
C20A C11A C12A Br1A 179.3(6) . . . . ?
C1A C11A C12A Br1A 2.9(11) . . . . ?
C11A C12A C13A C14A -0.2(13) . . . . ?
Br1A C12A C13A C14A -178.5(7) . . . . ?
C12A C13A C14A C15A 177.7(8) . . . . ?
C12A C13A C14A C19A -0.4(13) . . . . ?
C13A C14A C15A C16A -178.1(9) . . . . ?
C19A C14A C15A C16A -0.1(13) . . . . ?
C14A C15A C16A C17A -0.4(14) . . . . ?
C15A C16A C17A C18A 0.3(14) . . . . ?
C16A C17A C18A C19A 0.4(14) . . . . ?
C17A C18A C19A C20A 177.8(9) . . . . ?
C17A C18A C19A C14A -0.9(13) . . . . ?
C13A C14A C19A C18A 178.9(8) . . . . ?
C15A C14A C19A C18A 0.7(12) . . . . ?
C13A C14A C19A C20A 0.1(12) . . . . ?
C15A C14A C19A C20A -178.0(8) . . . . ?
C12A C11A C20A C19A -1.2(13) . . . . ?
C1A C11A C20A C19A 175.1(8) . . . . ?
C18A C19A C20A C11A -178.0(8) . . . . ?
C14A C19A C20A C11A 0.7(13) . . . . ?
C26A C21A C22A C23A 1.8(13) . . . . ?
C2A C21A C22A C23A -177.9(9) . . . . ?
C21A C22A C23A C24A 0.2(14) . . . . ?
C22A C23A C24A C25A -1.6(13) . . . . ?
C22A C23A C24A C27A 179.2(8) . . . . ?
C23A C24A C25A C26A 1.0(13) . . . . ?
C27A C24A C25A C26A -179.7(8) . . . . ?
C22A C21A C26A C25A -2.4(14) . . . . ?
C2A C21A C26A C25A 177.3(9) . . . . ?
C24A C25A C26A C21A 1.0(15) . . . . ?
C23A C24A C27A C29A -11.1(12) . . . . ?
C25A C24A C27A C29A 169.8(8) . . . . ?
C23A C24A C27A C30A -132.0(9) . . . . ?
C25A C24A C27A C30A 48.9(10) . . . . ?
C23A C24A C27A C28A 108.6(9) . . . . ?
C25A C24A C27A C28A -70.6(9) . . . . ?
